data_1576399
loop_
_publ_author_name
'Li, Wenhao'
'Niu, Mengyao'
'Zhu, Yi-Yun'
'Zhang, Man'
'Gao, Haoyu'
'Zhang, Xin-Chao'
'Yang, Bo'
'Wei, Donghui'
'Chen, Xuenian'

_publ_section_title
;
 Regulation and Mechanisms of Full-Visible-Spectrum Emission in Solid and
 Liquid States for D-\p-A Cyanobenzene-Phenothiazine Fluorescent Molecules
;
_journal_name_full 'Chemical Science'
_journal_paper_doi 10.1039/D5SC06095H
_journal_year 2025
_chemical_absolute_configuration ad
_chemical_formula_moiety 'C19 H12 N2 S'
_chemical_formula_sum 'C19 H12 N2 S'
_chemical_formula_weight 300.37
_space_group_crystal_system monoclinic
_space_group_IT_number 4
_space_group_name_Hall 'P 2yb'
_space_group_name_H-M_alt 'P 1 21 1'
_atom_sites_solution_hydrogens geom
_atom_sites_solution_primary direct
_audit_creation_date 2025-03-12
_audit_creation_method
;
Olex2 1.5
(compiled 2023.03.06 svn.rbb2c1857 for OlexSys, GUI svn.r6748)
;
_audit_update_record
;
2025-07-21 deposited with the CCDC.	2025-12-01 downloaded from the CCDC.
;
_cell_angle_alpha 90
_cell_angle_beta 90.530(5)
_cell_angle_gamma 90
_cell_formula_units_Z 8
_cell_length_a 9.4548(6)
_cell_length_b 16.5184(11)
_cell_length_c 19.6302(9)
_cell_measurement_reflns_used 6374
_cell_measurement_temperature 293(2)
_cell_measurement_theta_max 69.6130
_cell_measurement_theta_min 3.4660
_cell_volume 3065.7(3)
_computing_cell_refinement 'CrysAlisPro 1.171.42.81a (Rigaku OD, 2023)'
_computing_data_collection 'CrysAlisPro 1.171.42.81a (Rigaku OD, 2023)'
_computing_data_reduction 'CrysAlisPro 1.171.42.81a (Rigaku OD, 2023)'
_computing_molecular_graphics 'Olex2 1.5 (Dolomanov et al., 2009)'
_computing_publication_material 'Olex2 1.5 (Dolomanov et al., 2009)'
_computing_structure_refinement 'SHELXL 2014/7 (Sheldrick, 2015)'
_computing_structure_solution 'SHELXS  (Sheldrick, 2008)'
_diffrn_ambient_temperature 293(2)
_diffrn_detector 'CCD plate'
_diffrn_detector_area_resol_mean 16.2312
_diffrn_detector_type Eos
_diffrn_measured_fraction_theta_full 1.000
_diffrn_measured_fraction_theta_max 0.952
_diffrn_measurement_details
;
List of Runs (angles in degrees, time in seconds):

  # Type    Start    End  Width  t~exp~   \w     \q     \k     \f   Frames
#--------------------------------------------------------------------------
  1  \w   -108.00 -35.00   1.00    2.50    --  -33.50 178.00 -60.00   73
  2  \w   -101.00 -13.00   1.00    2.50    --  -33.50 -37.00 120.00   88
  3  \w   -103.00 -16.00   1.00    2.50    --  -33.50 -37.00-120.00   87
  4  \w     61.00  92.00   1.00    2.50    --   36.47 178.00  90.00   31
  5  \w     77.00 103.00   1.00    2.50    --   36.47  57.00-150.00   26
  6  \w    103.00 128.00   1.00   12.50    --  108.00 -45.00-120.00   25
  7  \w     58.00  95.00   1.00   12.50    --  108.00-111.00 -90.00   37
  8  \w    101.00 170.00   1.00   12.50    --  108.00  77.00   0.00   69
  9  \w    151.00 176.00   1.00   12.50    --  108.00 111.00-180.00   25
 10  \w    108.00 135.00   1.00   12.50    --  108.00 111.00-180.00   27
 11  \w     99.00 128.00   1.00   12.50    --  108.00 -45.00-150.00   29
 12  \w     43.00 127.00   1.00   12.50    --  108.00 -61.00 -90.00   84
 13  \w     38.00  72.00   1.00   12.50    --  108.00 -45.00-150.00   34
 14  \w     42.00 128.00   1.00   12.50    --  108.00 -30.00  60.00   86
 15  \w     66.00 177.00   1.00   12.50    --  108.00  15.00 150.00  111
 16  \w     -6.00  36.00   1.00    5.50    --  -33.50  37.00 -90.00   42
 17  \w    -54.00 -27.00   1.00    5.50    --  -33.50  37.00 -90.00   27
 18  \w    -28.00  23.00   1.00    5.50    --  -33.50  37.00 -30.00   51
 19  \w    -77.00 -36.00   1.00    5.50    --  -33.50 178.00  30.00   41
 20  \w    -61.00 -19.00   1.00    5.50    --  -33.50 -63.00  40.18   42
 21  \w   -107.00 -66.00   1.00    5.50    --  -33.50 178.00-120.00   41
 22  \w     -2.00  23.00   1.00    5.50    --   36.47  95.00 171.21   25
 23  \w     25.00  69.00   1.00    5.50    --   36.47 -99.00  90.00   44
 24  \w     54.00 103.00   1.00   12.50    --  108.00-111.00 -60.00   49
 25  \w    135.00 178.00   1.00   12.50    --  108.00  45.00-120.00   43
 26  \w     75.00 109.00   1.00   12.50    --  108.00-111.00  60.00   34
 27  \w     89.00 165.00   1.00   12.50    --  108.00  45.00-180.00   76
 28  \w     93.00 118.00   1.00   12.50    --  108.00  61.00  90.00   25
 29  \w    147.00 173.00   1.00   12.50    --  108.00  61.00  90.00   26
 30  \w     57.00 105.00   1.00   12.50    --  108.00-111.00-150.00   48
 31  \w    103.00 126.00   1.00   12.50    --  108.00  45.00-120.00   23
;
_diffrn_measurement_device 'four-circle diffractometer'
_diffrn_measurement_device_type 'Xcalibur, Eos, Gemini'
_diffrn_measurement_method '\w scans'
_diffrn_orient_matrix_type 'CrysAlisPro convention (1999,Acta A55,543-557)'
_diffrn_orient_matrix_UB_11 0.0465921000
_diffrn_orient_matrix_UB_12 0.0560653000
_diffrn_orient_matrix_UB_13 0.0588015000
_diffrn_orient_matrix_UB_21 -0.0894937000
_diffrn_orient_matrix_UB_22 -0.0499845000
_diffrn_orient_matrix_UB_23 0.0498773000
_diffrn_orient_matrix_UB_31 0.1280676000
_diffrn_orient_matrix_UB_32 -0.0552490000
_diffrn_orient_matrix_UB_33 0.0145033000
_diffrn_radiation_monochromator graphite
_diffrn_radiation_probe x-ray
_diffrn_radiation_type CuK\a
_diffrn_radiation_wavelength 1.54184
_diffrn_reflns_av_R_equivalents 0.0305
_diffrn_reflns_av_unetI/netI 0.0474
_diffrn_reflns_Laue_measured_fraction_full 1.000
_diffrn_reflns_Laue_measured_fraction_max 0.952
_diffrn_reflns_limit_h_max 11
_diffrn_reflns_limit_h_min -7
_diffrn_reflns_limit_k_max 19
_diffrn_reflns_limit_k_min -19
_diffrn_reflns_limit_l_max 23
_diffrn_reflns_limit_l_min -23
_diffrn_reflns_number 20131
_diffrn_reflns_point_group_measured_fraction_full 0.942
_diffrn_reflns_point_group_measured_fraction_max 0.887
_diffrn_reflns_theta_full 67.684
_diffrn_reflns_theta_max 72.890
_diffrn_reflns_theta_min 3.497
_diffrn_source 'fine-focus sealed X-ray tube'
_diffrn_source_type 'Enhance (Cu) X-ray Source'
_exptl_absorpt_coefficient_mu 1.835
_exptl_absorpt_correction_T_max 1.00000
_exptl_absorpt_correction_T_min 0.90154
_exptl_absorpt_correction_type multi-scan
_exptl_absorpt_process_details
;
CrysAlisPro 1.171.42.81a (Rigaku Oxford Diffraction, 2023)
Empirical absorption correction using spherical harmonics,
implemented in SCALE3 ABSPACK scaling algorithm.
;
_exptl_crystal_colour colourless
_exptl_crystal_colour_primary colourless
_exptl_crystal_density_diffrn 1.302
_exptl_crystal_description block
_exptl_crystal_F_000 1248
_exptl_crystal_size_max 0.15
_exptl_crystal_size_mid 0.11
_exptl_crystal_size_min 0.1
_refine_diff_density_max 0.219
_refine_diff_density_min -0.239
_refine_diff_density_rms 0.036
_refine_ls_abs_structure_details
;
 Flack x determined using 2455 quotients [(I+)-(I-)]/[(I+)+(I-)]
 (Parsons, Flack and Wagner, Acta Cryst. B69 (2013) 249-259).
;
_refine_ls_abs_structure_Flack 0.029(12)
_refine_ls_extinction_method none
_refine_ls_goodness_of_fit_ref 1.024
_refine_ls_hydrogen_treatment constr
_refine_ls_matrix_type full
_refine_ls_number_parameters 769
_refine_ls_number_reflns 10859
_refine_ls_number_restraints 1
_refine_ls_restrained_S_all 1.024
_refine_ls_R_factor_all 0.0782
_refine_ls_R_factor_gt 0.0566
_refine_ls_shift/su_max 0.000
_refine_ls_shift/su_mean 0.000
_refine_ls_structure_factor_coef Fsqd
_refine_ls_weighting_details 'w=1/[\s^2^(Fo^2^)+(0.0811P)^2^] where P=(Fo^2^+2Fc^2^)/3'
_refine_ls_weighting_scheme calc
_refine_ls_wR_factor_gt 0.1488
_refine_ls_wR_factor_ref 0.1715
_reflns_Friedel_coverage 0.799
_reflns_Friedel_fraction_full 0.880
_reflns_Friedel_fraction_max 0.818
_reflns_number_gt 7747
_reflns_number_total 10859
_reflns_threshold_expression 'I > 2\s(I)'
_cod_data_source_file d5sc06095h2.cif
_cod_data_source_block 202311323
_cod_database_code 1576399
_shelx_shelxl_version_number 2014/7
_chemical_oxdiff_formula C17H20N3O1S1
_shelx_space_group_comment
;
The symmetry employed for this shelxl refinement is uniquely defined
by the following loop, which should always be used as a source of
symmetry information in preference to the above space-group names.
They are only intended as comments.
;
_shelx_estimated_absorpt_t_max 0.838
_shelx_estimated_absorpt_t_min 0.770
_reflns_odcompleteness_completeness 99.96
_reflns_odcompleteness_iscentric 1
_reflns_odcompleteness_theta 66.97
_olex2_refinement_description
;
1. Fixed Uiso
 At 1.2 times of:
  All C(H) groups
2.a Aromatic/amide H refined with riding coordinates:
 C3(H3), C4(H4), C5(H5), C6(H6), C8(H8), C9(H9), C10(H10), C11(H11), C16(H16),
 C19(H19), C18(H18), C17(H17), C6A(H6A), C5A(H5A), C4A(H4A), C3A(H3A), C8A(H8A),
  C9A(H9A), C10A(H10A), C11A(H11A), C16A(H16A), C17A(H17A), C18A(H18A),
 C19A(H19A), C3"(H3"), C4"(H4"), C5"(H5"), C6"(H6"), C8"(H8"), C9"(H9"),
 C10"(H10"), C11"(H11"), C16"(H16"), C17"(H17"), C18"(H18"), C19"(H19"),
 C3'(H3'), C4'(H4'), C5'(H5'), C6'(H6'), C8'(H8'), C9'(H9'), C10'(H10'),
 C11'(H11'), C16'(H16'), C17'(H17'), C18'(H18'), C19'(H19')
2.b Fitted hexagon refined as free rotating group:
 C16(C15,C14,C19,C18,C17), C2A(C7A,C6A,C5A,C4A,C3A)
;
_olex2_submission_special_instructions 'No special instructions were received'
_oxdiff_exptl_absorpt_empirical_details
;
Empirical correction (ABSPACK) includes:
- Absorption correction using spherical harmonics
- Frame scaling
;
_oxdiff_exptl_absorpt_empirical_full_max 1.184
_oxdiff_exptl_absorpt_empirical_full_min 0.858

loop_
_space_group_symop_operation_xyz
'x, y, z'
'-x, y+1/2, -z'

loop_
_atom_site_label
_atom_site_type_symbol
_atom_site_fract_x
_atom_site_fract_y
_atom_site_fract_z
_atom_site_U_iso_or_equiv
_atom_site_adp_type
_atom_site_occupancy
_atom_site_site_symmetry_order
_atom_site_calc_flag
_atom_site_refinement_flags_posn
_atom_site_refinement_flags_adp
_atom_site_refinement_flags_occupancy
_atom_site_disorder_assembly
_atom_site_disorder_group
S1 S 0.4609(3) 0.39075(16) 0.85284(9) 0.1120(7) Uani 1 1 d . . . . .
N1 N 0.1086(7) 0.2290(4) 0.7615(3) 0.0976(18) Uani 1 1 d . . . . .
N2 N 0.3207(5) 0.3916(3) 0.7133(2) 0.0640(10) Uani 1 1 d . . . . .
C1 C 0.1234(6) 0.2676(4) 0.7141(3) 0.0737(15) Uani 1 1 d . . . . .
C2 C 0.1387(6) 0.3164(4) 0.6540(3) 0.0663(13) Uani 1 1 d . . . . .
C3 C 0.0526(8) 0.3019(5) 0.5965(3) 0.090(2) Uani 1 1 d . . . . .
H3 H -0.0143 0.2607 0.5971 0.108 Uiso 1 1 calc R . . . .
C4 C 0.0681(9) 0.3486(6) 0.5403(3) 0.102(3) Uani 1 1 d . . . . .
H4 H 0.0105 0.3395 0.5024 0.122 Uiso 1 1 calc R . . . .
C5 C 0.1669(9) 0.4089(5) 0.5384(3) 0.094(2) Uani 1 1 d . . . . .
H5 H 0.1776 0.4395 0.4990 0.113 Uiso 1 1 calc R . . . .
C6 C 0.2519(7) 0.4247(4) 0.5954(3) 0.0815(17) Uani 1 1 d . . . . .
H6 H 0.3179 0.4664 0.5944 0.098 Uiso 1 1 calc R . . . .
C7 C 0.2373(6) 0.3777(3) 0.6535(2) 0.0624(12) Uani 1 1 d . . . . .
C8 C 0.5172(7) 0.3220(4) 0.6584(3) 0.0777(16) Uani 1 1 d . . . . .
H8 H 0.4670 0.3212 0.6174 0.093 Uiso 1 1 calc R . . . .
C9 C 0.6523(8) 0.2885(5) 0.6624(5) 0.102(2) Uani 1 1 d . . . . .
H9 H 0.6917 0.2649 0.6240 0.122 Uiso 1 1 calc R . . . .
C10 C 0.7273(8) 0.2900(6) 0.7221(5) 0.114(3) Uani 1 1 d . . . . .
H10 H 0.8176 0.2677 0.7243 0.137 Uiso 1 1 calc R . . . .
C11 C 0.6696(8) 0.3242(6) 0.7787(5) 0.110(3) Uani 1 1 d . . . . .
H11 H 0.7215 0.3259 0.8192 0.131 Uiso 1 1 calc R . . . .
C12 C 0.5351(7) 0.3562(5) 0.7765(3) 0.0832(18) Uani 1 1 d . . . . .
C13 C 0.4580(6) 0.3566(3) 0.7160(3) 0.0665(13) Uani 1 1 d . . . . .
C16 C 0.3053(6) 0.5282(3) 0.86341(17) 0.106(3) Uani 1 1 d . . . . .
H16 H 0.3487 0.5344 0.9058 0.128 Uiso 1 1 calc R . . . .
C15 C 0.3454(4) 0.4653(3) 0.82074(19) 0.0814(17) Uani 1 1 d G . . . .
C14 C 0.2805(4) 0.4561(2) 0.75739(17) 0.0702(14) Uani 1 1 d G . . . .
C19 C 0.1755(5) 0.5098(3) 0.73671(17) 0.0849(18) Uani 1 1 d G . . . .
H19 H 0.1320 0.5037 0.6943 0.102 Uiso 1 1 calc R . . . .
C18 C 0.1353(5) 0.5728(3) 0.7794(2) 0.111(3) Uani 1 1 d G . . . .
H18 H 0.0650 0.6087 0.7655 0.134 Uiso 1 1 calc R . . . .
C17 C 0.2002(6) 0.5820(3) 0.8427(2) 0.120(3) Uani 1 1 d G . . . .
H17 H 0.1734 0.6241 0.8713 0.144 Uiso 1 1 calc R . . . .
S1A S 0.8341(3) 0.5611(2) -0.10685(10) 0.1338(9) Uani 1 1 d . . . . .
N1A N 1.1881(10) 0.6895(6) 0.0038(5) 0.155(4) Uani 1 1 d . . . . .
N2A N 0.9361(5) 0.5466(3) 0.0398(2) 0.0744(13) Uani 1 1 d . . . . .
C1A C 1.1575(8) 0.6526(6) 0.0494(4) 0.101(2) Uani 1 1 d . . . . .
C2A C 1.1212(4) 0.6066(2) 0.10778(18) 0.0751(16) Uani 1 1 d . . . . .
C7A C 1.0076(4) 0.5533(2) 0.10299(14) 0.0672(13) Uani 1 1 d G . . . .
C6A C 0.9684(5) 0.5078(3) 0.1593(2) 0.091(2) Uani 1 1 d G . . . .
H6A H 0.8924 0.4722 0.1561 0.109 Uiso 1 1 calc R . . . .
C5A C 1.0426(6) 0.5155(3) 0.22039(15) 0.109(3) Uani 1 1 d G . . . .
H5A H 1.0164 0.4851 0.2581 0.131 Uiso 1 1 calc R . . . .
C4A C 1.1562(6) 0.5688(3) 0.22519(17) 0.112(3) Uani 1 1 d G . . . .
H4A H 1.2058 0.5739 0.2661 0.134 Uiso 1 1 calc R . . . .
C3A C 1.1954(4) 0.6143(3) 0.1689(2) 0.105(3) Uani 1 1 d G . . . .
H3A H 1.2714 0.6499 0.1721 0.126 Uiso 1 1 calc R . . . .
C8A C 0.7514(8) 0.6321(4) 0.0842(4) 0.0911(19) Uani 1 1 d . . . . .
H8A H 0.7924 0.6282 0.1273 0.109 Uiso 1 1 calc R . . . .
C9A C 0.6313(9) 0.6777(6) 0.0751(6) 0.120(3) Uani 1 1 d . . . . .
H9A H 0.5929 0.7058 0.1116 0.144 Uiso 1 1 calc R . . . .
C10A C 0.5675(10) 0.6817(7) 0.0113(8) 0.144(5) Uani 1 1 d . . . . .
H10A H 0.4834 0.7103 0.0056 0.173 Uiso 1 1 calc R . . . .
C11A C 0.6274(10) 0.6439(7) -0.0431(6) 0.130(4) Uani 1 1 d . . . . .
H11A H 0.5862 0.6486 -0.0862 0.157 Uiso 1 1 calc R . . . .
C12A C 0.7514(8) 0.5980(5) -0.0343(4) 0.093(2) Uani 1 1 d . . . . .
C13A C 0.8118(6) 0.5921(4) 0.0302(3) 0.0762(16) Uani 1 1 d . . . . .
C14A C 0.9748(7) 0.4818(4) -0.0037(3) 0.0755(16) Uani 1 1 d . . . . .
C15A C 0.9302(8) 0.4797(5) -0.0714(3) 0.090(2) Uani 1 1 d . . . . .
C16A C 0.9693(11) 0.4162(6) -0.1124(4) 0.112(3) Uani 1 1 d . . . . .
H16A H 0.9355 0.4146 -0.1570 0.135 Uiso 1 1 calc R . . . .
C17A C 1.0563(12) 0.3550(6) -0.0901(4) 0.126(3) Uani 1 1 d . . . . .
H17A H 1.0832 0.3131 -0.1189 0.151 Uiso 1 1 calc R . . . .
C18A C 1.1020(11) 0.3579(5) -0.0240(4) 0.114(3) Uani 1 1 d . . . . .
H18A H 1.1617 0.3175 -0.0075 0.137 Uiso 1 1 calc R . . . .
C19A C 1.0614(8) 0.4194(5) 0.0188(3) 0.0904(19) Uani 1 1 d . . . . .
H19A H 1.0927 0.4192 0.0639 0.109 Uiso 1 1 calc R . . . .
S1" S 0.3347(2) 0.38993(15) 0.36521(9) 0.1051(6) Uani 1 1 d . . . . .
N1" N 0.6875(7) 0.2611(4) 0.2567(3) 0.1000(18) Uani 1 1 d . . . . .
N2" N 0.4331(5) 0.4031(3) 0.2191(2) 0.0646(11) Uani 1 1 d . . . . .
C1" C 0.6554(6) 0.2972(4) 0.2097(3) 0.0703(14) Uani 1 1 d . . . . .
C2" C 0.6166(6) 0.3440(4) 0.1510(3) 0.0656(13) Uani 1 1 d . . . . .
C3" C 0.6910(7) 0.3363(5) 0.0906(3) 0.088(2) Uani 1 1 d . . . . .
H3" H 0.7674 0.3010 0.0879 0.105 Uiso 1 1 calc R . . . .
C4" C 0.6507(10) 0.3811(6) 0.0350(3) 0.103(3) Uani 1 1 d . . . . .
H4" H 0.6991 0.3756 -0.0058 0.124 Uiso 1 1 calc R . . . .
C5" C 0.5406(11) 0.4333(6) 0.0392(3) 0.109(3) Uani 1 1 d . . . . .
H5" H 0.5157 0.4638 0.0011 0.131 Uiso 1 1 calc R . . . .
C6" C 0.4634(9) 0.4426(5) 0.0991(3) 0.0902(19) Uani 1 1 d . . . . .
H6" H 0.3877 0.4785 0.1011 0.108 Uiso 1 1 calc R . . . .
C7" C 0.5030(6) 0.3970(4) 0.1554(2) 0.0637(13) Uani 1 1 d . . . . .
C8" C 0.2407(7) 0.3200(4) 0.1743(4) 0.0901(19) Uani 1 1 d . . . . .
H8" H 0.2817 0.3209 0.1314 0.108 Uiso 1 1 calc R . . . .
C9" C 0.1150(9) 0.2791(5) 0.1837(6) 0.119(3) Uani 1 1 d . . . . .
H9" H 0.0713 0.2534 0.1470 0.143 Uiso 1 1 calc R . . . .
C10" C 0.0545(9) 0.2759(6) 0.2467(7) 0.136(4) Uani 1 1 d . . . . .
H10" H -0.0296 0.2478 0.2528 0.163 Uiso 1 1 calc R . . . .
C11" C 0.1182(9) 0.3145(6) 0.3007(6) 0.114(3) Uani 1 1 d . . . . .
H11" H 0.0755 0.3137 0.3432 0.137 Uiso 1 1 calc R . . . .
C12" C 0.2461(7) 0.3548(4) 0.2926(4) 0.0807(17) Uani 1 1 d . . . . .
C13" C 0.3058(6) 0.3595(3) 0.2278(3) 0.0694(14) Uani 1 1 d . . . . .
C14" C 0.4743(6) 0.4686(4) 0.2621(3) 0.0638(13) Uani 1 1 d . . . . .
C15" C 0.4303(7) 0.4708(4) 0.3296(3) 0.0742(16) Uani 1 1 d . . . . .
C16" C 0.4712(9) 0.5350(5) 0.3711(3) 0.094(2) Uani 1 1 d . . . . .
H16" H 0.4398 0.5369 0.4159 0.112 Uiso 1 1 calc R . . . .
C17" C 0.5562(10) 0.5952(5) 0.3476(4) 0.104(3) Uani 1 1 d . . . . .
H17" H 0.5835 0.6377 0.3759 0.125 Uiso 1 1 calc R . . . .
C18" C 0.6003(8) 0.5921(5) 0.2822(4) 0.098(2) Uani 1 1 d . . . . .
H18" H 0.6598 0.6324 0.2659 0.117 Uiso 1 1 calc R . . . .
C19" C 0.5584(7) 0.5301(4) 0.2394(3) 0.0813(17) Uani 1 1 d . . . . .
H19" H 0.5878 0.5301 0.1943 0.098 Uiso 1 1 calc R . . . .
S1' S 0.94752(19) 0.56505(12) 0.39863(7) 0.0847(5) Uani 1 1 d . . . . .
N1' N 0.6207(6) 0.7283(4) 0.4942(3) 0.0872(15) Uani 1 1 d . . . . .
N2' N 0.8273(4) 0.5624(3) 0.54002(18) 0.0544(9) Uani 1 1 d . . . . .
C1' C 0.6376(6) 0.6904(4) 0.5415(3) 0.0658(13) Uani 1 1 d . . . . .
C2' C 0.6551(5) 0.6410(3) 0.6020(2) 0.0608(12) Uani 1 1 d . . . . .
C3' C 0.5766(7) 0.6581(5) 0.6598(3) 0.0831(17) Uani 1 1 d . . . . .
H3' H 0.5149 0.7020 0.6599 0.100 Uiso 1 1 calc R . . . .
C4' C 0.5901(9) 0.6108(5) 0.7162(3) 0.098(2) Uani 1 1 d . . . . .
H4' H 0.5367 0.6216 0.7547 0.118 Uiso 1 1 calc R . . . .
C5' C 0.6833(9) 0.5465(5) 0.7159(3) 0.099(2) Uani 1 1 d . . . . .
H5' H 0.6919 0.5140 0.7544 0.119 Uiso 1 1 calc R . . . .
C6' C 0.7649(7) 0.5295(4) 0.6588(3) 0.0754(15) Uani 1 1 d . . . . .
H6' H 0.8288 0.4867 0.6594 0.091 Uiso 1 1 calc R . . . .
C7' C 0.7495(5) 0.5771(3) 0.6014(2) 0.0571(11) Uani 1 1 d . . . . .
C8' C 1.0329(7) 0.6291(4) 0.5922(3) 0.0745(15) Uani 1 1 d . . . . .
H8' H 0.9875 0.6298 0.6340 0.089 Uiso 1 1 calc R . . . .
C9' C 1.1669(8) 0.6610(5) 0.5868(4) 0.096(2) Uani 1 1 d . . . . .
H9' H 1.2102 0.6845 0.6246 0.116 Uiso 1 1 calc R . . . .
C10' C 1.2367(7) 0.6583(5) 0.5261(5) 0.102(2) Uani 1 1 d . . . . .
H10' H 1.3284 0.6782 0.5231 0.122 Uiso 1 1 calc R . . . .
C11' C 1.1710(7) 0.6262(4) 0.4696(4) 0.0851(18) Uani 1 1 d . . . . .
H11' H 1.2183 0.6245 0.4283 0.102 Uiso 1 1 calc R . . . .
C12' C 1.0349(6) 0.5962(3) 0.4740(3) 0.0653(13) Uani 1 1 d . . . . .
C13' C 0.9650(5) 0.5958(3) 0.5358(3) 0.0558(11) Uani 1 1 d . . . . .
C14' C 0.7831(5) 0.4977(3) 0.4980(2) 0.0561(11) Uani 1 1 d . . . . .
C15' C 0.8369(6) 0.4889(3) 0.4326(3) 0.0637(13) Uani 1 1 d . . . . .
C16' C 0.7967(7) 0.4252(4) 0.3917(3) 0.0775(16) Uani 1 1 d . . . . .
H16' H 0.8363 0.4195 0.3488 0.093 Uiso 1 1 calc R . . . .
C17' C 0.6993(8) 0.3706(4) 0.4136(3) 0.0860(19) Uani 1 1 d . . . . .
H17' H 0.6729 0.3274 0.3858 0.103 Uiso 1 1 calc R . . . .
C18' C 0.6406(8) 0.3796(4) 0.4765(3) 0.0865(18) Uani 1 1 d . . . . .
H18' H 0.5708 0.3438 0.4907 0.104 Uiso 1 1 calc R . . . .
C19' C 0.6842(6) 0.4414(4) 0.5191(3) 0.0718(14) Uani 1 1 d . . . . .
H19' H 0.6466 0.4454 0.5626 0.086 Uiso 1 1 calc R . . . .

loop_
_atom_site_aniso_label
_atom_site_aniso_U_11
_atom_site_aniso_U_22
_atom_site_aniso_U_33
_atom_site_aniso_U_23
_atom_site_aniso_U_13
_atom_site_aniso_U_12
S1 0.1343(16) 0.1376(18) 0.0637(8) 0.0083(10) -0.0239(10) 0.0061(14)
N1 0.118(5) 0.087(4) 0.087(4) 0.016(3) 0.010(3) -0.008(4)
N2 0.070(3) 0.065(3) 0.057(2) -0.002(2) -0.0059(19) 0.004(2)
C1 0.072(3) 0.071(4) 0.078(4) -0.006(3) -0.005(3) -0.001(3)
C2 0.069(3) 0.070(3) 0.060(3) -0.007(2) -0.005(2) 0.017(3)
C3 0.090(4) 0.092(5) 0.086(4) -0.027(4) -0.023(4) 0.012(4)
C4 0.116(6) 0.123(7) 0.065(4) -0.019(4) -0.028(4) 0.043(5)
C5 0.128(6) 0.104(6) 0.052(3) 0.006(3) 0.003(3) 0.047(5)
C6 0.103(5) 0.080(4) 0.062(3) 0.010(3) 0.013(3) 0.021(3)
C7 0.072(3) 0.065(3) 0.051(2) -0.002(2) -0.001(2) 0.010(3)
C8 0.080(4) 0.077(4) 0.077(4) 0.006(3) 0.000(3) 0.007(3)
C9 0.080(4) 0.104(6) 0.122(6) 0.018(5) 0.022(4) 0.014(4)
C10 0.071(4) 0.122(7) 0.148(8) 0.043(6) 0.000(5) 0.016(4)
C11 0.081(5) 0.127(7) 0.120(6) 0.036(5) -0.027(5) -0.008(5)
C12 0.076(4) 0.093(5) 0.080(4) 0.017(3) -0.013(3) -0.006(3)
C13 0.068(3) 0.060(3) 0.071(3) 0.013(2) -0.007(3) -0.009(3)
C16 0.154(7) 0.097(6) 0.067(4) -0.012(4) -0.002(4) -0.028(5)
C15 0.103(5) 0.078(4) 0.063(3) -0.001(3) -0.001(3) -0.014(3)
C14 0.089(4) 0.066(3) 0.056(3) 0.002(2) 0.008(3) -0.013(3)
C19 0.123(5) 0.069(4) 0.063(3) 0.002(3) 0.003(3) 0.014(4)
C18 0.167(8) 0.079(5) 0.088(5) -0.004(4) 0.020(5) 0.033(5)
C17 0.206(10) 0.077(5) 0.078(4) -0.018(4) 0.031(5) -0.013(6)
S1A 0.173(2) 0.162(2) 0.0665(9) 0.0155(13) -0.0323(12) 0.0014(19)
N1A 0.174(8) 0.142(7) 0.149(8) 0.029(6) 0.055(6) -0.046(7)
N2A 0.077(3) 0.087(4) 0.059(2) -0.007(2) -0.006(2) 0.002(3)
C1A 0.094(5) 0.108(6) 0.102(5) -0.006(5) 0.016(4) -0.023(4)
C2A 0.074(4) 0.082(4) 0.068(3) -0.016(3) -0.001(3) 0.011(3)
C7A 0.086(4) 0.066(3) 0.050(2) -0.005(2) 0.003(2) 0.012(3)
C6A 0.125(6) 0.089(5) 0.060(3) 0.006(3) 0.013(3) 0.014(4)
C5A 0.177(9) 0.097(6) 0.054(3) 0.001(3) 0.006(4) 0.042(6)
C4A 0.139(7) 0.136(7) 0.059(3) -0.027(4) -0.029(4) 0.066(6)
C3A 0.094(5) 0.118(6) 0.102(5) -0.048(5) -0.025(4) 0.019(4)
C8A 0.088(4) 0.081(4) 0.105(5) 0.007(4) 0.005(4) 0.005(4)
C9A 0.097(5) 0.101(6) 0.163(9) 0.011(6) 0.011(6) 0.025(5)
C10A 0.083(5) 0.126(8) 0.223(14) 0.057(9) -0.003(7) 0.021(5)
C11A 0.101(6) 0.135(8) 0.155(9) 0.059(7) -0.034(6) -0.008(6)
C12A 0.089(4) 0.096(5) 0.094(5) 0.020(4) -0.020(4) -0.014(4)
C13A 0.067(3) 0.079(4) 0.082(4) 0.012(3) -0.006(3) -0.007(3)
C14A 0.084(4) 0.087(4) 0.055(3) -0.010(3) 0.002(3) -0.017(3)
C15A 0.111(5) 0.104(5) 0.056(3) -0.004(3) -0.005(3) -0.027(4)
C16A 0.155(8) 0.120(7) 0.062(4) -0.020(4) 0.007(4) -0.039(6)
C17A 0.180(9) 0.105(6) 0.093(5) -0.038(5) 0.039(6) -0.024(7)
C18A 0.161(8) 0.094(5) 0.089(5) -0.018(4) 0.019(5) 0.009(5)
C19A 0.107(5) 0.093(5) 0.071(4) -0.017(3) -0.002(3) 0.009(4)
S1" 0.1199(14) 0.1242(16) 0.0718(9) 0.0209(10) 0.0290(9) 0.0062(12)
N1" 0.095(4) 0.118(5) 0.087(4) 0.009(4) 0.005(3) 0.020(4)
N2" 0.064(2) 0.071(3) 0.059(2) -0.003(2) 0.0050(19) -0.004(2)
C1" 0.070(3) 0.079(4) 0.062(3) -0.007(3) 0.008(3) 0.007(3)
C2" 0.073(3) 0.071(3) 0.053(2) -0.009(2) 0.005(2) -0.011(3)
C3" 0.094(4) 0.106(5) 0.064(3) -0.026(3) 0.021(3) -0.020(4)
C4" 0.137(6) 0.115(6) 0.058(3) -0.022(4) 0.032(4) -0.044(5)
C5" 0.165(8) 0.112(6) 0.050(3) 0.010(4) -0.009(4) -0.031(6)
C6" 0.118(5) 0.092(5) 0.061(3) 0.003(3) -0.008(3) 0.001(4)
C7" 0.073(3) 0.070(3) 0.048(2) -0.008(2) -0.001(2) -0.010(3)
C8" 0.084(4) 0.069(4) 0.117(5) 0.000(4) -0.013(4) -0.005(3)
C9" 0.093(5) 0.083(5) 0.182(10) 0.001(6) -0.030(6) -0.021(5)
C10" 0.075(5) 0.086(6) 0.246(15) 0.037(8) 0.008(7) -0.014(4)
C11" 0.089(5) 0.087(5) 0.169(9) 0.040(6) 0.040(5) 0.004(4)
C12" 0.073(3) 0.065(4) 0.104(4) 0.024(3) 0.018(3) 0.011(3)
C13" 0.059(3) 0.058(3) 0.091(4) 0.012(3) 0.004(3) 0.002(2)
C14" 0.067(3) 0.071(3) 0.054(3) -0.003(2) -0.004(2) 0.004(3)
C15" 0.085(4) 0.083(4) 0.055(3) 0.000(3) 0.004(3) 0.021(3)
C16" 0.121(6) 0.102(5) 0.057(3) -0.015(3) -0.004(3) 0.047(5)
C17" 0.141(7) 0.083(5) 0.088(5) -0.019(4) -0.027(5) 0.019(5)
C18" 0.109(5) 0.083(5) 0.101(5) -0.012(4) -0.014(4) -0.017(4)
C19" 0.089(4) 0.080(4) 0.074(4) -0.005(3) 0.001(3) -0.009(3)
S1' 0.0986(11) 0.0981(12) 0.0576(7) -0.0004(7) 0.0150(7) -0.0160(9)
N1' 0.099(4) 0.091(4) 0.072(3) 0.007(3) 0.001(3) 0.021(3)
N2' 0.058(2) 0.054(2) 0.0516(19) -0.0071(17) 0.0050(16) -0.0036(19)
C1' 0.073(3) 0.068(3) 0.057(3) -0.006(3) 0.004(2) 0.009(3)
C2' 0.064(3) 0.066(3) 0.052(3) -0.009(2) 0.005(2) -0.006(2)
C3' 0.090(4) 0.094(5) 0.065(3) -0.012(3) 0.016(3) -0.001(3)
C4' 0.122(6) 0.117(6) 0.056(3) -0.013(4) 0.027(4) -0.016(5)
C5' 0.144(7) 0.110(6) 0.043(3) 0.015(3) -0.003(3) -0.029(5)
C6' 0.094(4) 0.073(4) 0.059(3) 0.007(3) -0.011(3) -0.003(3)
C7' 0.068(3) 0.059(3) 0.045(2) -0.002(2) 0.000(2) -0.010(2)
C8' 0.079(4) 0.072(4) 0.072(3) -0.005(3) -0.011(3) -0.014(3)
C9' 0.085(4) 0.101(5) 0.102(5) -0.004(4) -0.023(4) -0.031(4)
C10' 0.070(4) 0.108(6) 0.126(6) 0.013(5) -0.008(4) -0.024(4)
C11' 0.070(4) 0.084(4) 0.102(5) 0.014(4) 0.021(3) -0.002(3)
C12' 0.065(3) 0.057(3) 0.074(3) 0.005(2) 0.008(2) 0.002(2)
C13' 0.061(3) 0.047(3) 0.060(3) 0.005(2) -0.001(2) 0.003(2)
C14' 0.063(3) 0.051(3) 0.055(2) 0.001(2) -0.006(2) 0.004(2)
C15' 0.072(3) 0.065(3) 0.053(3) -0.005(2) -0.003(2) 0.008(3)
C16' 0.100(4) 0.074(4) 0.059(3) -0.013(3) 0.004(3) 0.012(3)
C17' 0.118(5) 0.062(4) 0.077(4) -0.014(3) -0.021(4) -0.005(3)
C18' 0.104(5) 0.073(4) 0.082(4) 0.003(3) -0.013(3) -0.025(4)
C19' 0.081(4) 0.073(4) 0.061(3) 0.003(3) -0.008(3) -0.016(3)

loop_
_atom_type_symbol
_atom_type_description
_atom_type_scat_dispersion_real
_atom_type_scat_dispersion_imag
_atom_type_scat_source
C C 0.0181 0.0091 'International Tables Vol C Tables 4.2.6.8 and 6.1.1.4'
H H 0.0000 0.0000 'International Tables Vol C Tables 4.2.6.8 and 6.1.1.4'
N N 0.0311 0.0180 'International Tables Vol C Tables 4.2.6.8 and 6.1.1.4'
S S 0.3331 0.5567 'International Tables Vol C Tables 4.2.6.8 and 6.1.1.4'

loop_
_geom_angle_atom_site_label_1
_geom_angle_atom_site_label_2
_geom_angle_atom_site_label_3
_geom_angle
_geom_angle_site_symmetry_1
_geom_angle_site_symmetry_3
_geom_angle_publ_flag
C12 S1 C15 100.0(3) . . ?
C13 N2 C7 117.5(4) . . ?
C13 N2 C14 122.0(4) . . ?
C14 N2 C7 118.1(4) . . ?
N1 C1 C2 178.7(7) . . ?
C3 C2 C1 120.1(6) . . ?
C7 C2 C1 119.4(5) . . ?
C7 C2 C3 120.5(6) . . ?
C2 C3 H3 120.3 . . ?
C4 C3 C2 119.4(7) . . ?
C4 C3 H3 120.3 . . ?
C3 C4 H4 119.5 . . ?
C3 C4 C5 121.1(6) . . ?
C5 C4 H4 119.5 . . ?
C4 C5 H5 119.9 . . ?
C4 C5 C6 120.2(7) . . ?
C6 C5 H5 119.9 . . ?
C5 C6 H6 120.2 . . ?
C7 C6 C5 119.5(7) . . ?
C7 C6 H6 120.2 . . ?
C2 C7 N2 118.8(5) . . ?
C2 C7 C6 119.4(5) . . ?
C6 C7 N2 121.8(6) . . ?
C9 C8 H8 120.2 . . ?
C13 C8 H8 120.2 . . ?
C13 C8 C9 119.5(7) . . ?
C8 C9 H9 119.6 . . ?
C10 C9 C8 120.7(8) . . ?
C10 C9 H9 119.6 . . ?
C9 C10 H10 120.1 . . ?
C11 C10 C9 119.9(7) . . ?
C11 C10 H10 120.1 . . ?
C10 C11 H11 119.7 . . ?
C10 C11 C12 120.6(8) . . ?
C12 C11 H11 119.7 . . ?
C11 C12 S1 118.2(6) . . ?
C11 C12 C13 120.4(7) . . ?
C13 C12 S1 121.2(5) . . ?
C8 C13 N2 120.8(5) . . ?
C12 C13 N2 120.3(6) . . ?
C12 C13 C8 118.9(6) . . ?
C15 C16 H16 120.0 . . ?
C15 C16 C17 120.0 . . ?
C17 C16 H16 120.0 . . ?
C16 C15 S1 118.7(3) . . ?
C14 C15 S1 120.8(3) . . ?
C14 C15 C16 120.0 . . ?
C15 C14 N2 120.4(3) . . ?
C15 C14 C19 120.0 . . ?
C19 C14 N2 119.6(3) . . ?
C14 C19 H19 120.0 . . ?
C18 C19 C14 120.0 . . ?
C18 C19 H19 120.0 . . ?
C19 C18 H18 120.0 . . ?
C19 C18 C17 120.0 . . ?
C17 C18 H18 120.0 . . ?
C16 C17 H17 120.0 . . ?
C18 C17 C16 120.0 . . ?
C18 C17 H17 120.0 . . ?
C12A S1A C15A 100.3(3) . . ?
C7A N2A C14A 117.6(5) . . ?
C13A N2A C7A 117.9(5) . . ?
C13A N2A C14A 122.9(5) . . ?
N1A C1A C2A 178.8(10) . . ?
C7A C2A C1A 118.4(4) . . ?
C7A C2A C3A 120.0 . . ?
C3A C2A C1A 121.6(4) . . ?
C2A C7A N2A 118.2(3) . . ?
C2A C7A C6A 120.0 . . ?
C6A C7A N2A 121.8(4) . . ?
C7A C6A H6A 120.0 . . ?
C5A C6A C7A 120.0 . . ?
C5A C6A H6A 120.0 . . ?
C6A C5A H5A 120.0 . . ?
C4A C5A C6A 120.0 . . ?
C4A C5A H5A 120.0 . . ?
C5A C4A H4A 120.0 . . ?
C5A C4A C3A 120.0 . . ?
C3A C4A H4A 120.0 . . ?
C2A C3A H3A 120.0 . . ?
C4A C3A C2A 120.0 . . ?
C4A C3A H3A 120.0 . . ?
C9A C8A H8A 119.6 . . ?
C9A C8A C13A 120.7(8) . . ?
C13A C8A H8A 119.6 . . ?
C8A C9A H9A 120.1 . . ?
C8A C9A C10A 119.8(10) . . ?
C10A C9A H9A 120.1 . . ?
C9A C10A H10A 119.8 . . ?
C11A C10A C9A 120.3(9) . . ?
C11A C10A H10A 119.8 . . ?
C10A C11A H11A 119.9 . . ?
C10A C11A C12A 120.1(9) . . ?
C12A C11A H11A 119.9 . . ?
C11A C12A S1A 117.9(7) . . ?
C13A C12A S1A 122.5(6) . . ?
C13A C12A C11A 119.1(9) . . ?
C8A C13A N2A 120.4(6) . . ?
C8A C13A C12A 119.9(7) . . ?
C12A C13A N2A 119.7(7) . . ?
C15A C14A N2A 121.1(7) . . ?
C19A C14A N2A 121.5(5) . . ?
C19A C14A C15A 117.4(6) . . ?
C14A C15A S1A 120.6(6) . . ?
C16A C15A S1A 119.5(6) . . ?
C16A C15A C14A 119.8(8) . . ?
C15A C16A H16A 118.7 . . ?
C17A C16A C15A 122.7(7) . . ?
C17A C16A H16A 118.7 . . ?
C16A C17A H17A 121.3 . . ?
C18A C17A C16A 117.4(8) . . ?
C18A C17A H17A 121.3 . . ?
C17A C18A H18A 119.4 . . ?
C17A C18A C19A 121.3(9) . . ?
C19A C18A H18A 119.4 . . ?
C14A C19A H19A 119.3 . . ?
C18A C19A C14A 121.4(7) . . ?
C18A C19A H19A 119.3 . . ?
C12" S1" C15" 99.9(3) . . ?
C7" N2" C14" 116.6(4) . . ?
C13" N2" C7" 118.1(5) . . ?
C13" N2" C14" 123.0(5) . . ?
N1" C1" C2" 178.8(7) . . ?
C3" C2" C1" 120.6(6) . . ?
C7" C2" C1" 118.8(5) . . ?
C7" C2" C3" 120.6(6) . . ?
C2" C3" H3" 120.3 . . ?
C4" C3" C2" 119.4(7) . . ?
C4" C3" H3" 120.3 . . ?
C3" C4" H4" 119.9 . . ?
C5" C4" C3" 120.3(6) . . ?
C5" C4" H4" 119.9 . . ?
C4" C5" H5" 119.0 . . ?
C4" C5" C6" 121.9(7) . . ?
C6" C5" H5" 119.0 . . ?
C5" C6" H6" 120.9 . . ?
C7" C6" C5" 118.1(7) . . ?
C7" C6" H6" 120.9 . . ?
C2" C7" N2" 117.7(5) . . ?
C6" C7" N2" 122.6(6) . . ?
C6" C7" C2" 119.7(5) . . ?
C9" C8" H8" 119.7 . . ?
C13" C8" H8" 119.7 . . ?
C13" C8" C9" 120.6(8) . . ?
C8" C9" H9" 119.8 . . ?
C10" C9" C8" 120.5(10) . . ?
C10" C9" H9" 119.8 . . ?
C9" C10" H10" 120.1 . . ?
C9" C10" C11" 119.8(8) . . ?
C11" C10" H10" 120.1 . . ?
C10" C11" H11" 119.7 . . ?
C10" C11" C12" 120.6(9) . . ?
C12" C11" H11" 119.7 . . ?
C11" C12" S1" 118.5(7) . . ?
C11" C12" C13" 119.3(8) . . ?
C13" C12" S1" 122.0(5) . . ?
C8" C13" N2" 121.7(6) . . ?
C8" C13" C12" 119.1(6) . . ?
C12" C13" N2" 119.2(6) . . ?
C15" C14" N2" 120.0(5) . . ?
C19" C14" N2" 121.9(5) . . ?
C19" C14" C15" 118.1(6) . . ?
C14" C15" S1" 121.1(5) . . ?
C16" C15" S1" 119.1(5) . . ?
C16" C15" C14" 119.6(7) . . ?
C15" C16" H16" 119.4 . . ?
C17" C16" C15" 121.3(6) . . ?
C17" C16" H16" 119.4 . . ?
C16" C17" H17" 120.6 . . ?
C18" C17" C16" 118.8(7) . . ?
C18" C17" H17" 120.6 . . ?
C17" C18" H18" 119.5 . . ?
C17" C18" C19" 121.0(8) . . ?
C19" C18" H18" 119.5 . . ?
C14" C19" C18" 121.2(7) . . ?
C14" C19" H19" 119.4 . . ?
C18" C19" H19" 119.4 . . ?
C12' S1' C15' 99.5(2) . . ?
C13' N2' C7' 117.4(4) . . ?
C14' N2' C7' 117.8(4) . . ?
C14' N2' C13' 121.9(4) . . ?
N1' C1' C2' 178.3(7) . . ?
C3' C2' C1' 119.8(6) . . ?
C7' C2' C1' 119.5(5) . . ?
C7' C2' C3' 120.8(5) . . ?
C2' C3' H3' 120.0 . . ?
C4' C3' C2' 120.0(7) . . ?
C4' C3' H3' 120.0 . . ?
C3' C4' H4' 120.2 . . ?
C3' C4' C5' 119.6(6) . . ?
C5' C4' H4' 120.2 . . ?
C4' C5' H5' 119.5 . . ?
C4' C5' C6' 121.1(6) . . ?
C6' C5' H5' 119.5 . . ?
C5' C6' H6' 120.5 . . ?
C7' C6' C5' 119.0(6) . . ?
C7' C6' H6' 120.5 . . ?
C2' C7' N2' 118.1(4) . . ?
C6' C7' N2' 122.4(5) . . ?
C6' C7' C2' 119.5(5) . . ?
C9' C8' H8' 119.7 . . ?
C9' C8' C13' 120.6(6) . . ?
C13' C8' H8' 119.7 . . ?
C8' C9' H9' 119.8 . . ?
C10' C9' C8' 120.4(7) . . ?
C10' C9' H9' 119.8 . . ?
C9' C10' H10' 120.1 . . ?
C9' C10' C11' 119.9(6) . . ?
C11' C10' H10' 120.1 . . ?
C10' C11' H11' 119.9 . . ?
C10' C11' C12' 120.2(7) . . ?
C12' C11' H11' 119.9 . . ?
C11' C12' S1' 118.8(5) . . ?
C11' C12' C13' 120.5(6) . . ?
C13' C12' S1' 120.5(4) . . ?
C8' C13' N2' 121.7(5) . . ?
C12' C13' N2' 120.0(5) . . ?
C12' C13' C8' 118.3(5) . . ?
C15' C14' N2' 120.6(5) . . ?
C19' C14' N2' 122.1(5) . . ?
C19' C14' C15' 117.3(5) . . ?
C14' C15' S1' 119.7(4) . . ?
C16' C15' S1' 119.0(4) . . ?
C16' C15' C14' 121.1(6) . . ?
C15' C16' H16' 119.8 . . ?
C17' C16' C15' 120.5(6) . . ?
C17' C16' H16' 119.8 . . ?
C16' C17' H17' 120.2 . . ?
C16' C17' C18' 119.6(6) . . ?
C18' C17' H17' 120.2 . . ?
C17' C18' H18' 119.8 . . ?
C17' C18' C19' 120.4(6) . . ?
C19' C18' H18' 119.8 . . ?
C14' C19' H19' 119.5 . . ?
C18' C19' C14' 121.0(6) . . ?
C18' C19' H19' 119.5 . . ?

loop_
_geom_bond_atom_site_label_1
_geom_bond_atom_site_label_2
_geom_bond_distance
_geom_bond_site_symmetry_2
_geom_bond_publ_flag
S1 C12 1.755(8) . ?
S1 C15 1.758(4) . ?
N1 C1 1.137(9) . ?
N2 C7 1.427(6) . ?
N2 C13 1.422(7) . ?
N2 C14 1.426(5) . ?
C1 C2 1.438(9) . ?
C2 C3 1.406(8) . ?
C2 C7 1.376(8) . ?
C3 H3 0.9300 . ?
C3 C4 1.356(11) . ?
C4 H4 0.9300 . ?
C4 C5 1.366(12) . ?
C5 H5 0.9300 . ?
C5 C6 1.397(10) . ?
C6 H6 0.9300 . ?
C6 C7 1.388(8) . ?
C8 H8 0.9300 . ?
C8 C9 1.394(9) . ?
C8 C13 1.389(9) . ?
C9 H9 0.9300 . ?
C9 C10 1.365(12) . ?
C10 H10 0.9300 . ?
C10 C11 1.365(13) . ?
C11 H11 0.9300 . ?
C11 C12 1.378(10) . ?
C12 C13 1.388(8) . ?
C16 H16 0.9300 . ?
C16 C15 1.3900 . ?
C16 C17 1.3900 . ?
C15 C14 1.3900 . ?
C14 C19 1.3900 . ?
C19 H19 0.9300 . ?
C19 C18 1.3900 . ?
C18 H18 0.9300 . ?
C18 C17 1.3900 . ?
C17 H17 0.9300 . ?
S1A C12A 1.742(9) . ?
S1A C15A 1.762(8) . ?
N1A C1A 1.122(11) . ?
N2A C7A 1.412(5) . ?
N2A C13A 1.406(8) . ?
N2A C14A 1.420(8) . ?
C1A C2A 1.421(9) . ?
C2A C7A 1.3900 . ?
C2A C3A 1.3900 . ?
C7A C6A 1.3900 . ?
C6A H6A 0.9300 . ?
C6A C5A 1.3900 . ?
C5A H5A 0.9300 . ?
C5A C4A 1.3900 . ?
C4A H4A 0.9300 . ?
C4A C3A 1.3900 . ?
C3A H3A 0.9300 . ?
C8A H8A 0.9300 . ?
C8A C9A 1.373(11) . ?
C8A C13A 1.377(10) . ?
C9A H9A 0.9300 . ?
C9A C10A 1.386(15) . ?
C10A H10A 0.9300 . ?
C10A C11A 1.366(16) . ?
C11A H11A 0.9300 . ?
C11A C12A 1.405(12) . ?
C12A C13A 1.388(9) . ?
C14A C15A 1.391(8) . ?
C14A C19A 1.385(10) . ?
C15A C16A 1.374(11) . ?
C16A H16A 0.9300 . ?
C16A C17A 1.373(14) . ?
C17A H17A 0.9300 . ?
C17A C18A 1.365(12) . ?
C18A H18A 0.9300 . ?
C18A C19A 1.375(10) . ?
C19A H19A 0.9300 . ?
S1" C12" 1.745(8) . ?
S1" C15" 1.761(7) . ?
N1" C1" 1.138(8) . ?
N2" C7" 1.424(6) . ?
N2" C13" 1.414(7) . ?
N2" C14" 1.424(7) . ?
C1" C2" 1.433(8) . ?
C2" C3" 1.390(8) . ?
C2" C7" 1.390(8) . ?
C3" H3" 0.9300 . ?
C3" C4" 1.369(11) . ?
C4" H4" 0.9300 . ?
C4" C5" 1.355(12) . ?
C5" H5" 0.9300 . ?
C5" C6" 1.398(11) . ?
C6" H6" 0.9300 . ?
C6" C7" 1.387(8) . ?
C8" H8" 0.9300 . ?
C8" C9" 1.381(11) . ?
C8" C13" 1.376(9) . ?
C9" H9" 0.9300 . ?
C9" C10" 1.367(15) . ?
C10" H10" 0.9300 . ?
C10" C11" 1.373(15) . ?
C11" H11" 0.9300 . ?
C11" C12" 1.391(10) . ?
C12" C13" 1.400(9) . ?
C14" C15" 1.393(7) . ?
C14" C19" 1.366(9) . ?
C15" C16" 1.390(10) . ?
C16" H16" 0.9300 . ?
C16" C17" 1.363(11) . ?
C17" H17" 0.9300 . ?
C17" C18" 1.354(11) . ?
C18" H18" 0.9300 . ?
C18" C19" 1.381(9) . ?
C19" H19" 0.9300 . ?
S1' C12' 1.765(6) . ?
S1' C15' 1.771(6) . ?
N1' C1' 1.130(8) . ?
N2' C7' 1.439(6) . ?
N2' C13' 1.417(6) . ?
N2' C14' 1.411(6) . ?
C1' C2' 1.449(8) . ?
C2' C3' 1.390(8) . ?
C2' C7' 1.382(8) . ?
C3' H3' 0.9300 . ?
C3' C4' 1.361(10) . ?
C4' H4' 0.9300 . ?
C4' C5' 1.380(11) . ?
C5' H5' 0.9300 . ?
C5' C6' 1.395(10) . ?
C6' H6' 0.9300 . ?
C6' C7' 1.381(7) . ?
C8' H8' 0.9300 . ?
C8' C9' 1.377(9) . ?
C8' C13' 1.389(8) . ?
C9' H9' 0.9300 . ?
C9' C10' 1.368(11) . ?
C10' H10' 0.9300 . ?
C10' C11' 1.373(11) . ?
C11' H11' 0.9300 . ?
C11' C12' 1.382(8) . ?
C12' C13' 1.387(7) . ?
C14' C15' 1.393(7) . ?
C14' C19' 1.384(8) . ?
C15' C16' 1.374(8) . ?
C16' H16' 0.9300 . ?
C16' C17' 1.362(10) . ?
C17' H17' 0.9300 . ?
C17' C18' 1.367(9) . ?
C18' H18' 0.9300 . ?
C18' C19' 1.381(8) . ?
C19' H19' 0.9300 . ?

loop_
_geom_torsion_atom_site_label_1
_geom_torsion_atom_site_label_2
_geom_torsion_atom_site_label_3
_geom_torsion_atom_site_label_4
_geom_torsion
_geom_torsion_site_symmetry_1
_geom_torsion_site_symmetry_2
_geom_torsion_site_symmetry_3
_geom_torsion_site_symmetry_4
_geom_torsion_publ_flag
S1 C12 C13 N2 5.4(8) . . . . ?
S1 C12 C13 C8 -174.3(5) . . . . ?
S1 C15 C14 N2 -8.5(5) . . . . ?
S1 C15 C14 C19 171.4(4) . . . . ?
N2 C14 C19 C18 179.8(4) . . . . ?
C1 C2 C3 C4 179.8(6) . . . . ?
C1 C2 C7 N2 -0.8(8) . . . . ?
C1 C2 C7 C6 180.0(5) . . . . ?
C2 C3 C4 C5 0.7(11) . . . . ?
C3 C2 C7 N2 178.7(5) . . . . ?
C3 C2 C7 C6 -0.5(8) . . . . ?
C3 C4 C5 C6 -1.5(11) . . . . ?
C4 C5 C6 C7 1.3(10) . . . . ?
C5 C6 C7 N2 -179.5(5) . . . . ?
C5 C6 C7 C2 -0.3(9) . . . . ?
C7 N2 C13 C8 10.5(8) . . . . ?
C7 N2 C13 C12 -169.2(5) . . . . ?
C7 N2 C14 C15 171.0(4) . . . . ?
C7 N2 C14 C19 -8.8(6) . . . . ?
C7 C2 C3 C4 0.3(10) . . . . ?
C8 C9 C10 C11 0.4(14) . . . . ?
C9 C8 C13 N2 179.7(6) . . . . ?
C9 C8 C13 C12 -0.6(10) . . . . ?
C9 C10 C11 C12 1.0(14) . . . . ?
C10 C11 C12 S1 174.2(7) . . . . ?
C10 C11 C12 C13 -2.2(12) . . . . ?
C11 C12 C13 N2 -178.3(7) . . . . ?
C11 C12 C13 C8 1.9(10) . . . . ?
C12 S1 C15 C16 -155.7(3) . . . . ?
C12 S1 C15 C14 32.8(4) . . . . ?
C13 N2 C7 C2 97.2(6) . . . . ?
C13 N2 C7 C6 -83.6(7) . . . . ?
C13 N2 C14 C15 -26.9(6) . . . . ?
C13 N2 C14 C19 153.3(4) . . . . ?
C13 C8 C9 C10 -0.6(12) . . . . ?
C16 C15 C14 N2 -179.8(4) . . . . ?
C16 C15 C14 C19 0.0 . . . . ?
C15 S1 C12 C11 152.3(6) . . . . ?
C15 S1 C12 C13 -31.3(6) . . . . ?
C15 C16 C17 C18 0.0 . . . . ?
C15 C14 C19 C18 0.0 . . . . ?
C14 N2 C7 C2 -99.9(6) . . . . ?
C14 N2 C7 C6 79.3(6) . . . . ?
C14 N2 C13 C8 -151.7(5) . . . . ?
C14 N2 C13 C12 28.6(8) . . . . ?
C14 C19 C18 C17 0.0 . . . . ?
C19 C18 C17 C16 0.0 . . . . ?
C17 C16 C15 S1 -171.6(4) . . . . ?
C17 C16 C15 C14 0.0 . . . . ?
S1A C12A C13A N2A -7.9(10) . . . . ?
S1A C12A C13A C8A 170.9(6) . . . . ?
S1A C15A C16A C17A 173.1(7) . . . . ?
N2A C7A C6A C5A 179.3(4) . . . . ?
N2A C14A C15A S1A 4.4(9) . . . . ?
N2A C14A C15A C16A 180.0(7) . . . . ?
N2A C14A C19A C18A -178.2(7) . . . . ?
C1A C2A C7A N2A 1.3(6) . . . . ?
C1A C2A C7A C6A -179.4(5) . . . . ?
C1A C2A C3A C4A 179.4(6) . . . . ?
C2A C7A C6A C5A 0.0 . . . . ?
C7A N2A C13A C8A -9.5(9) . . . . ?
C7A N2A C13A C12A 169.3(6) . . . . ?
C7A N2A C14A C15A -167.4(5) . . . . ?
C7A N2A C14A C19A 10.8(9) . . . . ?
C7A C2A C3A C4A 0.0 . . . . ?
C7A C6A C5A C4A 0.0 . . . . ?
C6A C5A C4A C3A 0.0 . . . . ?
C5A C4A C3A C2A 0.0 . . . . ?
C3A C2A C7A N2A -179.3(4) . . . . ?
C3A C2A C7A C6A 0.0 . . . . ?
C8A C9A C10A C11A -3.3(16) . . . . ?
C9A C8A C13A N2A 179.0(7) . . . . ?
C9A C8A C13A C12A 0.3(11) . . . . ?
C9A C10A C11A C12A 2.5(17) . . . . ?
C10A C11A C12A S1A -172.7(8) . . . . ?
C10A C11A C12A C13A -0.4(14) . . . . ?
C11A C12A C13A N2A -179.8(7) . . . . ?
C11A C12A C13A C8A -1.0(11) . . . . ?
C12A S1A C15A C14A -28.3(7) . . . . ?
C12A S1A C15A C16A 156.1(7) . . . . ?
C13A N2A C7A C2A -96.9(5) . . . . ?
C13A N2A C7A C6A 83.9(6) . . . . ?
C13A N2A C14A C15A 27.2(9) . . . . ?
C13A N2A C14A C19A -154.6(6) . . . . ?
C13A C8A C9A C10A 1.9(13) . . . . ?
C14A N2A C7A C2A 97.0(5) . . . . ?
C14A N2A C7A C6A -82.3(6) . . . . ?
C14A N2A C13A C8A 155.9(6) . . . . ?
C14A N2A C13A C12A -25.4(9) . . . . ?
C14A C15A C16A C17A -2.5(13) . . . . ?
C15A S1A C12A C11A -157.5(7) . . . . ?
C15A S1A C12A C13A 30.5(7) . . . . ?
C15A C14A C19A C18A 0.1(11) . . . . ?
C15A C16A C17A C18A 1.3(15) . . . . ?
C16A C17A C18A C19A 0.5(15) . . . . ?
C17A C18A C19A C14A -1.3(14) . . . . ?
C19A C14A C15A S1A -173.9(5) . . . . ?
C19A C14A C15A C16A 1.7(11) . . . . ?
S1" C12" C13" N2" -8.2(8) . . . . ?
S1" C12" C13" C8" 170.3(5) . . . . ?
S1" C15" C16" C17" 173.9(6) . . . . ?
N2" C14" C15" S1" 4.7(8) . . . . ?
N2" C14" C15" C16" 180.0(5) . . . . ?
N2" C14" C19" C18" -178.4(6) . . . . ?
C1" C2" C3" C4" 179.3(6) . . . . ?
C1" C2" C7" N2" 1.5(8) . . . . ?
C1" C2" C7" C6" -179.7(6) . . . . ?
C2" C3" C4" C5" 0.9(11) . . . . ?
C3" C2" C7" N2" -178.8(5) . . . . ?
C3" C2" C7" C6" 0.0(9) . . . . ?
C3" C4" C5" C6" -0.9(12) . . . . ?
C4" C5" C6" C7" 0.4(12) . . . . ?
C5" C6" C7" N2" 178.8(6) . . . . ?
C5" C6" C7" C2" 0.0(10) . . . . ?
C7" N2" C13" C8" -7.8(8) . . . . ?
C7" N2" C13" C12" 170.6(5) . . . . ?
C7" N2" C14" C15" -168.5(5) . . . . ?
C7" N2" C14" C19" 10.6(8) . . . . ?
C7" C2" C3" C4" -0.4(9) . . . . ?
C8" C9" C10" C11" 0.7(15) . . . . ?
C9" C8" C13" N2" -178.8(6) . . . . ?
C9" C8" C13" C12" 2.7(10) . . . . ?
C9" C10" C11" C12" -1.9(14) . . . . ?
C10" C11" C12" S1" -170.8(7) . . . . ?
C10" C11" C12" C13" 3.5(11) . . . . ?
C11" C12" C13" N2" 177.6(6) . . . . ?
C11" C12" C13" C8" -3.9(9) . . . . ?
C12" S1" C15" C14" -30.2(6) . . . . ?
C12" S1" C15" C16" 154.6(5) . . . . ?
C13" N2" C7" C2" -99.4(6) . . . . ?
C13" N2" C7" C6" 81.9(7) . . . . ?
C13" N2" C14" C15" 29.0(8) . . . . ?
C13" N2" C14" C19" -151.9(6) . . . . ?
C13" C8" C9" C10" -1.1(13) . . . . ?
C14" N2" C7" C2" 97.3(6) . . . . ?
C14" N2" C7" C6" -81.5(7) . . . . ?
C14" N2" C13" C8" 154.5(6) . . . . ?
C14" N2" C13" C12" -27.1(8) . . . . ?
C14" C15" C16" C17" -1.4(10) . . . . ?
C15" S1" C12" C11" -153.7(6) . . . . ?
C15" S1" C12" C13" 32.1(6) . . . . ?
C15" C14" C19" C18" 0.8(10) . . . . ?
C15" C16" C17" C18" 0.5(12) . . . . ?
C16" C17" C18" C19" 1.2(12) . . . . ?
C17" C18" C19" C14" -1.9(12) . . . . ?
C19" C14" C15" S1" -174.5(5) . . . . ?
C19" C14" C15" C16" 0.8(9) . . . . ?
S1' C12' C13' N2' 6.6(7) . . . . ?
S1' C12' C13' C8' -173.1(4) . . . . ?
S1' C15' C16' C17' -172.6(5) . . . . ?
N2' C14' C15' S1' -6.5(7) . . . . ?
N2' C14' C15' C16' 178.8(5) . . . . ?
N2' C14' C19' C18' 178.7(5) . . . . ?
C1' C2' C3' C4' 178.4(6) . . . . ?
C1' C2' C7' N2' 0.1(7) . . . . ?
C1' C2' C7' C6' -179.2(5) . . . . ?
C2' C3' C4' C5' 0.9(11) . . . . ?
C3' C2' C7' N2' 179.8(5) . . . . ?
C3' C2' C7' C6' 0.6(8) . . . . ?
C3' C4' C5' C6' 0.4(12) . . . . ?
C4' C5' C6' C7' -1.2(11) . . . . ?
C5' C6' C7' N2' -178.5(5) . . . . ?
C5' C6' C7' C2' 0.7(9) . . . . ?
C7' N2' C13' C8' 11.2(7) . . . . ?
C7' N2' C13' C12' -168.5(5) . . . . ?
C7' N2' C14' C15' 168.6(5) . . . . ?
C7' N2' C14' C19' -10.4(7) . . . . ?
C7' C2' C3' C4' -1.4(9) . . . . ?
C8' C9' C10' C11' 2.3(13) . . . . ?
C9' C8' C13' N2' 179.8(6) . . . . ?
C9' C8' C13' C12' -0.5(9) . . . . ?
C9' C10' C11' C12' -0.3(12) . . . . ?
C10' C11' C12' S1' 173.5(6) . . . . ?
C10' C11' C12' C13' -2.1(10) . . . . ?
C11' C12' C13' N2' -177.8(5) . . . . ?
C11' C12' C13' C8' 2.5(8) . . . . ?
C12' S1' C15' C14' 33.7(5) . . . . ?
C12' S1' C15' C16' -151.4(5) . . . . ?
C13' N2' C7' C2' 95.8(5) . . . . ?
C13' N2' C7' C6' -84.9(6) . . . . ?
C13' N2' C14' C15' -31.1(7) . . . . ?
C13' N2' C14' C19' 149.8(5) . . . . ?
C13' C8' C9' C10' -1.9(12) . . . . ?
C14' N2' C7' C2' -103.0(5) . . . . ?
C14' N2' C7' C6' 76.3(6) . . . . ?
C14' N2' C13' C8' -149.2(5) . . . . ?
C14' N2' C13' C12' 31.1(7) . . . . ?
C14' C15' C16' C17' 2.2(9) . . . . ?
C15' S1' C12' C11' 150.4(5) . . . . ?
C15' S1' C12' C13' -33.9(5) . . . . ?
C15' C14' C19' C18' -0.4(8) . . . . ?
C15' C16' C17' C18' 0.4(10) . . . . ?
C16' C17' C18' C19' -3.0(11) . . . . ?
C17' C18' C19' C14' 3.0(10) . . . . ?
C19' C14' C15' S1' 172.6(4) . . . . ?
C19' C14' C15' C16' -2.2(8) . . . . ?
